data_4084164
loop_
_publ_author_name
'Yasuda, Makoto'
'Nagano, Yoshitaka'
'Yunoki, Hiroshi'
'Tsuruwa, Kensuke'
'Baba, Akio'

_publ_section_title
;
 Chiral Transfer in the Reaction of Aminoallylic Stannanes with Carbonyls
 in Two Different Modes using Tin(II) and Indium(III) Halides for the
 Synthesis of Each Enantiomer
;
_journal_issue 15
_journal_name_full Organometallics
_journal_page_first 3924
_journal_paper_doi 10.1021/om500768e
_journal_volume 33
_journal_year 2014
_chemical_absolute_configuration 'CHOOSE rm ad rmad syn or unk'
_chemical_formula_moiety 'C16 H25 N O2 Sn'
_chemical_formula_sum 'C16 H25 N O2 Sn'
_chemical_formula_weight 382.07
_space_group_IT_number 76
_symmetry_cell_setting tetragonal
_symmetry_Int_Tables_number 76
_symmetry_space_group_name_Hall 'P 4w'
_symmetry_space_group_name_H-M 'P 41'
_atom_sites_solution_hydrogens geom
_atom_sites_solution_primary direct
_atom_sites_solution_secondary difmap
_cell_angle_alpha 90.0000
_cell_angle_beta 90.0000
_cell_angle_gamma 90.0000
_cell_formula_units_Z 4
_cell_length_a 10.1368(9)
_cell_length_b 10.1368(9)
_cell_length_c 18.0925(15)
_cell_measurement_reflns_used 7426
_cell_measurement_temperature 296
_cell_measurement_theta_max 30.48
_cell_measurement_theta_min 3.02
_cell_volume 1859.1(3)
_computing_cell_refinement 'RAPID AUTO'
_computing_data_collection 'RAPID AUTO (Rigaku, ????)'
_computing_data_reduction 'RAPID AUTO'
_computing_molecular_graphics 'CrystalStructure 4.0'
_computing_publication_material 'CrystalStructure 4.0 (Rigaku, 2010)'
_computing_structure_refinement 'CRYSTALS (Carruthers, et al., 1999)'
_computing_structure_solution 'Il Milione (Burla, et al., 2007)'
_diffrn_ambient_temperature 296
_diffrn_detector_area_resol_mean 10.000
_diffrn_measured_fraction_theta_full 0.999
_diffrn_measured_fraction_theta_max 0.999
_diffrn_measurement_device_type 'Rigaku R-AXIS RAPID'
_diffrn_measurement_method \w
_diffrn_radiation_type 'Mo K\a'
_diffrn_radiation_wavelength 0.71075
_diffrn_reflns_av_R_equivalents 0.1809
_diffrn_reflns_limit_h_max 13
_diffrn_reflns_limit_h_min -13
_diffrn_reflns_limit_k_max 13
_diffrn_reflns_limit_k_min -13
_diffrn_reflns_limit_l_max 23
_diffrn_reflns_limit_l_min -21
_diffrn_reflns_number 18510
_diffrn_reflns_theta_full 27.50
_diffrn_reflns_theta_max 27.50
_diffrn_standards_number 0
_exptl_absorpt_coefficient_mu 1.376
_exptl_absorpt_correction_T_max 0.871
_exptl_absorpt_correction_T_min 0.461
_exptl_absorpt_correction_type multi-scan
_exptl_absorpt_process_details 'ABSCOR (Rigaku, 1995)'
_exptl_crystal_colour colorless
_exptl_crystal_density_diffrn 1.365
_exptl_crystal_density_method 'not measured'
_exptl_crystal_description prism
_exptl_crystal_F_000 776.00
_exptl_crystal_size_max 0.400
_exptl_crystal_size_mid 0.100
_exptl_crystal_size_min 0.100
_refine_diff_density_max 1.770
_refine_diff_density_min -1.690
_refine_ls_abs_structure_details 'Flack, H. D. (1983), Acta Cryst. A39, 876-881.  1958 Friedel Pairs'
_refine_ls_abs_structure_Flack -0.02(4)
_refine_ls_extinction_method none
_refine_ls_goodness_of_fit_ref 1.433
_refine_ls_hydrogen_treatment constr
_refine_ls_number_parameters 207
_refine_ls_number_reflns 1840
_refine_ls_R_factor_gt 0.0519
_refine_ls_shift/su_max 0.016
_refine_ls_structure_factor_coef F
_refine_ls_weighting_details 'w = 1/\s^2^(Fo)'
_refine_ls_weighting_scheme sigma
_refine_ls_wR_factor_ref 0.0261
_reflns_number_gt 1472
_reflns_number_total 4157
_reflns_threshold_expression F>2.0\s(F)
_cod_data_source_file om500768e_si_002.cif
_cod_data_source_block No252-type1
_cod_depositor_comments 'Adding full bibliography for 4084164--4084171.cif.'
_cod_database_code 4084164

loop_
_symmetry_equiv_pos_site_id
_symmetry_equiv_pos_as_xyz
1 +X,+Y,+Z
2 -Y,+X,1/4+Z
3 -X,-Y,1/2+Z
4 +Y,-X,3/4+Z

loop_
_atom_site_label
_atom_site_type_symbol
_atom_site_fract_x
_atom_site_fract_y
_atom_site_fract_z
_atom_site_U_iso_or_equiv
_atom_site_adp_type
_atom_site_occupancy
_atom_site_symmetry_multiplicity
_atom_site_calc_flag
_atom_site_refinement_flags
Sn1 Sn 0.30202(7) 0.19900(7) 0.83555(12) 0.0834(3) Uani 1.0 4 d .
O1 O 0.1571(6) 0.0242(7) 0.9208(3) 0.066(3) Uani 1.0 4 d .
O17 O 0.0607(6) -0.2710(6) 0.8330(5) 0.090(3) Uani 1.0 4 d .
N18 N 0.1153(8) -0.0300(8) 0.8031(5) 0.058(4) Uani 1.0 4 d .
C2 C 0.3984(11) -0.3437(10) 0.9645(8) 0.081(5) Uani 1.0 4 d .
C3 C 0.1212(10) -0.0579(12) 0.8762(7) 0.060(5) Uani 1.0 4 d .
C4 C 0.1845(13) -0.2556(9) 0.9473(7) 0.058(4) Uani 1.0 4 d .
C5 C 0.1553(10) -0.2828(11) 1.0211(7) 0.081(5) Uani 1.0 4 d .
C6 C 0.1499(10) 0.1008(11) 0.7735(5) 0.066(4) Uani 1.0 4 d .
C7 C 0.3049(12) -0.2861(10) 0.9210(5) 0.063(4) Uani 1.0 4 d .
C8 C 0.0318(15) 0.1866(11) 0.7662(6) 0.079(5) Uani 1.0 4 d .
C9 C -0.0112(11) -0.3892(9) 0.8473(7) 0.133(6) Uani 1.0 4 d .
C10 C 0.4565(9) 0.0679(11) 0.8635(6) 0.148(7) Uani 1.0 4 d .
C11 C 0.0811(11) -0.1956(11) 0.8978(5) 0.062(4) Uani 1.0 4 d .
C12 C -0.1894(12) 0.2809(11) 0.7896(8) 0.130(7) Uani 1.0 4 d .
C13 C 0.3685(13) -0.3698(11) 1.0377(8) 0.087(6) Uani 1.0 4 d .
C14 C 0.2343(12) 0.3169(12) 0.9235(5) 0.135(6) Uani 1.0 4 d .
C15 C -0.0799(15) 0.1814(13) 0.7988(6) 0.084(6) Uani 1.0 4 d .
C16 C 0.3820(12) 0.3280(12) 0.7538(6) 0.169(7) Uani 1.0 4 d .
C21 C 0.2472(15) -0.3406(12) 1.0655(6) 0.103(6) Uani 1.0 4 d .
H1 H 0.0839 -0.0943 0.7709 0.0694 Uiso 1.0 4 calc R
H2 H 0.4820 -0.3686 0.9486 0.0970 Uiso 1.0 4 calc R
H3 H 0.0702 -0.2605 1.0356 0.0968 Uiso 1.0 4 calc R
H4 H 0.3288 -0.2675 0.8725 0.0756 Uiso 1.0 4 calc R
H5 H 0.0391 0.2590 0.7349 0.0951 Uiso 1.0 4 calc R
H6 H 0.4284 -0.4036 1.0717 0.1043 Uiso 1.0 4 calc R
H7 H -0.0908 0.1097 0.8303 0.1011 Uiso 1.0 4 calc R
H8 H 0.2188 -0.3578 1.1134 0.1232 Uiso 1.0 4 calc R
H9 H -0.0975 -0.3693 0.8661 0.1599 Uiso 1.0 4 calc R
H10 H -0.0192 -0.4368 0.8016 0.1599 Uiso 1.0 4 calc R
H11 H 0.0357 -0.4422 0.8825 0.1599 Uiso 1.0 4 calc R
H12 H -0.2154 0.2832 0.7386 0.1562 Uiso 1.0 4 calc R
H13 H -0.2636 0.2561 0.8195 0.1562 Uiso 1.0 4 calc R
H14 H -0.1589 0.3666 0.8043 0.1563 Uiso 1.0 4 calc R
H15 H 0.4262 0.0088 0.9013 0.1777 Uiso 1.0 4 calc R
H16 H 0.4808 0.0183 0.8204 0.1777 Uiso 1.0 4 calc R
H17 H 0.5318 0.1159 0.8812 0.1777 Uiso 1.0 4 calc R
H18 H 0.1677 0.3762 0.9057 0.1623 Uiso 1.0 4 calc R
H19 H 0.1978 0.2619 0.9615 0.1622 Uiso 1.0 4 calc R
H20 H 0.3067 0.3667 0.9432 0.1623 Uiso 1.0 4 calc R
H21 H 0.4536 0.3778 0.7744 0.2026 Uiso 1.0 4 calc R
H22 H 0.4136 0.2764 0.7129 0.2025 Uiso 1.0 4 calc R
H23 H 0.3146 0.3872 0.7368 0.2026 Uiso 1.0 4 calc R
H24 H 0.1854 0.0856 0.7238 0.0788 Uiso 1.0 4 calc R
H25 H 0.0004 -0.1931 0.9276 0.0741 Uiso 1.0 4 calc R

loop_
_atom_site_aniso_label
_atom_site_aniso_U_11
_atom_site_aniso_U_22
_atom_site_aniso_U_33
_atom_site_aniso_U_12
_atom_site_aniso_U_13
_atom_site_aniso_U_23
Sn1 0.0770(7) 0.0704(7) 0.1029(5) -0.0173(6) -0.0063(7) 0.0085(7)
O1 0.083(6) 0.053(5) 0.061(5) -0.004(5) -0.004(4) -0.011(4)
O17 0.122(6) 0.060(5) 0.090(5) -0.021(5) -0.047(6) 0.011(6)
N18 0.076(7) 0.040(7) 0.057(6) -0.004(5) -0.008(5) -0.012(5)
C2 0.067(10) 0.077(9) 0.099(10) -0.002(7) 0.013(9) 0.017(8)
C3 0.077(10) 0.037(9) 0.068(10) -0.002(7) 0.007(8) -0.002(7)
C4 0.078(10) 0.038(7) 0.058(8) -0.005(7) -0.010(8) -0.002(6)
C5 0.060(9) 0.100(10) 0.082(9) 0.016(7) 0.016(7) 0.029(8)
C6 0.072(9) 0.054(9) 0.071(8) -0.005(8) -0.004(6) 0.002(6)
C7 0.048(8) 0.079(8) 0.062(8) 0.020(7) 0.015(8) 0.009(6)
C8 0.108(12) 0.059(9) 0.071(8) -0.005(9) -0.023(9) 0.000(7)
C9 0.155(12) 0.074(9) 0.171(12) -0.052(9) -0.081(11) 0.035(10)
C10 0.059(9) 0.170(13) 0.216(16) 0.029(9) -0.026(9) 0.019(11)
C11 0.058(8) 0.060(9) 0.067(8) -0.001(7) 0.001(7) 0.015(7)
C12 0.109(13) 0.090(12) 0.191(16) 0.012(11) -0.037(9) 0.011(9)
C13 0.079(11) 0.078(10) 0.103(12) 0.006(8) -0.033(9) 0.017(8)
C14 0.193(15) 0.082(10) 0.131(10) -0.015(11) -0.012(10) -0.033(9)
C15 0.086(11) 0.088(11) 0.079(10) 0.011(10) -0.022(8) -0.003(7)
C16 0.187(17) 0.179(15) 0.141(11) -0.088(12) -0.002(10) 0.054(10)
C21 0.120(12) 0.118(11) 0.070(12) 0.021(9) 0.002(11) 0.031(8)

loop_
_atom_type_symbol
_atom_type_description
_atom_type_scat_dispersion_real
_atom_type_scat_dispersion_imag
_atom_type_scat_source
C C 0.003 0.002
;
International Tables for Crystallography
(1992, Vol. C, Tables 4.2.6.8 and 6.1.1.4)
;
H H 0.000 0.000
;
International Tables for Crystallography
(1992, Vol. C, Table 6.1.1.4)
;
N N 0.006 0.003
;
International Tables for Crystallography
(1992, Vol. C, Tables 4.2.6.8 and 6.1.1.4)
;
O O 0.011 0.006
;
International Tables for Crystallography
(1992, Vol. C, Tables 4.2.6.8 and 6.1.1.4)
;
Sn Sn -0.654 1.425
;
International Tables for Crystallography
(1992, Vol. C, Tables 4.2.6.8 and 6.1.1.4)
;

loop_
_geom_angle_atom_site_label_1
_geom_angle_atom_site_label_2
_geom_angle_atom_site_label_3
_geom_angle
_geom_angle_publ_flag
C6 Sn1 C10 111.4(4) yes
C6 Sn1 C14 115.0(4) yes
C6 Sn1 C16 101.2(4) yes
C10 Sn1 C14 114.7(5) yes
C10 Sn1 C16 105.6(5) yes
C14 Sn1 C16 107.5(5) yes
C9 O17 C11 112.2(9) yes
C3 N18 C6 122.2(9) yes
C7 C2 C13 118.8(11) yes
O1 C3 N18 121.3(10) yes
O1 C3 C11 122.9(11) yes
N18 C3 C11 115.8(10) yes
C5 C4 C7 119.0(10) yes
C5 C4 C11 120.1(10) yes
C7 C4 C11 120.9(10) yes
C4 C5 C21 120.3(11) yes
Sn1 C6 N18 113.4(6) yes
Sn1 C6 C8 110.7(7) yes
N18 C6 C8 111.5(9) yes
C2 C7 C4 121.7(10) yes
C6 C8 C15 130.5(11) yes
O17 C11 C3 109.0(8) yes
O17 C11 C4 112.1(9) yes
C3 C11 C4 109.9(9) yes
C2 C13 C21 120.7(12) yes
C8 C15 C12 125.0(11) yes
C5 C21 C13 119.5(11) yes

loop_
_geom_bond_atom_site_label_1
_geom_bond_atom_site_label_2
_geom_bond_distance
_geom_bond_publ_flag
Sn1 C6 2.151(10) yes
Sn1 C10 2.115(10) yes
Sn1 C14 2.104(11) yes
Sn1 C16 2.134(11) yes
O1 C3 1.215(14) yes
O17 C9 1.426(12) yes
O17 C11 1.415(13) yes
N18 C3 1.354(16) yes
N18 C6 1.473(13) yes
C2 C7 1.363(16) yes
C2 C13 1.383(19) yes
C3 C11 1.506(16) yes
C4 C5 1.394(17) yes
C4 C7 1.346(17) yes
C4 C11 1.507(16) yes
C5 C21 1.363(18) yes
C6 C8 1.486(17) yes
C8 C15 1.28(2) yes
C12 C15 1.509(18) yes
C13 C21 1.36(2) yes

loop_
_geom_hbond_atom_site_label_D
_geom_hbond_atom_site_label_H
_geom_hbond_atom_site_label_A
_geom_hbond_site_symmetry_A
_geom_hbond_distance_DA
_geom_hbond_distance_DH
_geom_hbond_distance_HA
_geom_hbond_angle_DHA
_geom_hbond_publ_flag
N18 H1 O1 4_554 2.873(12) 0.930 2.014 152.9 no
N18 H1 O17 . 2.574(12) 0.930 2.133 107.8 no
